data_7109314
loop_
_publ_author_name
'Shin-ichiro Kawano'
'Martin Baumgarten'
'Dennis Chercka'
'Volker Enkelmann'
'Klaus Mullen'

_publ_section_title
;
 Electron donors and acceptors based on 2,7-functionalized
 pyrene-4,5,9,10-tetraone
;
_journal_name_full Chem.Commun.
_journal_page_first 5058
_journal_paper_doi 10.1039/c3cc39141h
_journal_volume 49
_journal_year 2013
_chemical_formula_moiety 'C22 H22 O6'
_chemical_formula_sum 'C22 H22 O6'
_chemical_formula_weight 382.41
_space_group_IT_number 14
_symmetry_cell_setting monoclinic
_symmetry_space_group_name_Hall '-P 2ybc'
_symmetry_space_group_name_H-M 'P 1 21/c 1'
_atom_sites_solution_hydrogens geom
_atom_sites_solution_primary direct
_audit_creation_date 11-10-06
_audit_creation_method CRYSTALS_ver_12.84
_cell_angle_alpha 90
_cell_angle_beta 97.6840(15)
_cell_angle_gamma 90
_cell_formula_units_Z 2
_cell_length_a 8.1780(4)
_cell_length_b 7.8530(2)
_cell_length_c 14.2480(6)
_cell_measurement_reflns_used 0
_cell_measurement_temperature 120
_cell_measurement_theta_max 0
_cell_measurement_theta_min 0
_cell_volume 906.82(6)
_computing_cell_refinement 'DENZO/SCALEPACK (Otwinowski & Minor, 1997)'
_computing_data_collection 'COLLECT (Nonius, 1997-2001).'
_computing_data_reduction 'DENZO/SCALEPACK (Otwinowski & Minor, 1997)'
_computing_molecular_graphics 'CAMERON (Watkin et al., 1996)'
_computing_publication_material 'CRYSTALS (Betteridge et al., 2003)'
_computing_structure_refinement 'CRYSTALS (Betteridge et al., 2003)'
_computing_structure_solution 'SHELXS 86 (Sheldrick, 1986)'
_diffrn_ambient_temperature 120
_diffrn_measured_fraction_theta_full 0.995
_diffrn_measured_fraction_theta_max 0.995
_diffrn_measurement_device_type 'Nonius KappaCCD'
_diffrn_measurement_method '\f & \w scans'
_diffrn_radiation_monochromator graphite
_diffrn_radiation_type 'Mo K\a'
_diffrn_radiation_wavelength 0.71073
_diffrn_reflns_av_R_equivalents 0.042
_diffrn_reflns_limit_h_max 11
_diffrn_reflns_limit_h_min -11
_diffrn_reflns_limit_k_max 11
_diffrn_reflns_limit_k_min -11
_diffrn_reflns_limit_l_max 20
_diffrn_reflns_limit_l_min -18
_diffrn_reflns_number 8692
_diffrn_reflns_theta_full 30.972
_diffrn_reflns_theta_max 30.972
_diffrn_reflns_theta_min 3.613
_diffrn_standards_number 0
_exptl_absorpt_coefficient_mu 0.102
_exptl_absorpt_correction_T_max 0.99
_exptl_absorpt_correction_T_min 0.85
_exptl_absorpt_correction_type multi-scan
_exptl_absorpt_process_details 'SORTAV (Blessing)'
_exptl_crystal_colour 'light yellow'
_exptl_crystal_density_diffrn 1.400
_exptl_crystal_description prism
_exptl_crystal_F_000 404
_exptl_crystal_size_max 0.51
_exptl_crystal_size_mid 0.25
_exptl_crystal_size_min 0.13
_refine_diff_density_max 0.47
_refine_diff_density_min -0.21
_refine_ls_extinction_method None
_refine_ls_goodness_of_fit_ref 1.0607
_refine_ls_hydrogen_treatment constr
_refine_ls_matrix_type full
_refine_ls_number_parameters 127
_refine_ls_number_reflns 2145
_refine_ls_number_restraints 0
_refine_ls_R_factor_all 0.0544
_refine_ls_R_factor_gt 0.0414
_refine_ls_shift/su_max 0.000300
_refine_ls_structure_factor_coef F
_refine_ls_weighting_details
;
Method, part 1, Chebychev polynomial, (Watkin, 1994, Prince, 1982)
[weight] = 1.0/[A~0~*T~0~(x)+A~1~*T~1~(x) ... +A~n-1~]*T~n-1~(x)]
where A~i~ are the Chebychev coefficients listed below and x= Fcalc/Fmax
Method = Robust Weighting (Prince, 1982)
W = [weight] * [1-(deltaF/6*sigmaF)^2^]^2^
A~i~ are:
1.65 0.743 1.18
;
_refine_ls_weighting_scheme calc
_refine_ls_wR_factor_all 0.0598
_refine_ls_wR_factor_gt 0.0519
_refine_ls_wR_factor_ref 0.0519
_reflns_limit_h_max 11
_reflns_limit_h_min -11
_reflns_limit_k_max 11
_reflns_limit_k_min 0
_reflns_limit_l_max 20
_reflns_limit_l_min 0
_reflns_number_gt 2145
_reflns_number_total 2875
_reflns_threshold_expression I>3.0\s(I)
_oxford_diffrn_Wilson_B_factor 0.00
_oxford_diffrn_Wilson_scale 0.00
_oxford_refine_ls_scale 1.739(5)
_oxford_structure_analysis_title 'pyrender.1 120K 09-09'
_cod_data_source_file c3cc39141h.txt
_cod_data_source_block CRYSTALS_cif
_cod_original_sg_symbol_H-M 'P 1 21/c 1 '
_cod_database_code 7109314

loop_
_symmetry_equiv_pos_as_xyz
x,y,z
-x,-y,-z
-x,y+1/2,-z+1/2
x,-y+1/2,z+1/2

loop_
_atom_site_label
_atom_site_type_symbol
_atom_site_fract_x
_atom_site_fract_y
_atom_site_fract_z
_atom_site_U_iso_or_equiv
_atom_site_occupancy
_atom_site_adp_type
_atom_site_refinement_flags_posn
C1 C -0.08190(10) 0.49828(11) -0.02457(6) 0.0145 1.0000 Uani .
C2 C -0.12927(11) 0.37073(11) -0.09302(6) 0.0150 1.0000 Uani .
C3 C -0.28932(11) 0.36955(12) -0.14316(6) 0.0170 1.0000 Uani .
C4 C -0.40107(11) 0.49573(12) -0.12517(6) 0.0171 1.0000 Uani .
C5 C -0.35803(11) 0.62043(12) -0.05639(6) 0.0172 1.0000 Uani .
C6 C -0.19902(11) 0.62324(11) -0.00605(6) 0.0152 1.0000 Uani .
C7 C -0.14881(11) 0.75143(11) 0.06441(6) 0.0157 1.0000 Uani .
C8 C -0.00816(11) 0.24632(11) -0.11179(6) 0.0157 1.0000 Uani .
C9 C -0.03120(15) 0.16871(15) -0.27180(7) 0.0257 1.0000 Uani .
C10 C -0.60131(13) 0.39098(14) -0.24863(7) 0.0243 1.0000 Uani .
C11 C -0.24848(15) 1.02883(14) 0.03624(8) 0.0278 1.0000 Uani .
O1 O -0.05617(9) 0.12058(9) -0.17731(5) 0.0192 1.0000 Uani .
O2 O -0.55766(8) 0.50896(10) -0.17289(5) 0.0215 1.0000 Uani .
O3 O -0.26372(9) 0.86998(9) 0.08447(5) 0.0199 1.0000 Uani .
H31 H -0.3211 0.2835 -0.1889 0.0208 1.0000 Uiso R
H51 H -0.4368 0.7033 -0.0438 0.0212 1.0000 Uiso R
H91 H -0.0661 0.2892 -0.2813 0.0500 1.0000 Uiso R
H92 H 0.0873 0.1605 -0.2785 0.0500 1.0000 Uiso R
H93 H -0.0969 0.0909 -0.3158 0.0500 1.0000 Uiso R
H101 H -0.7050 0.4254 -0.2756 0.0500 1.0000 Uiso R
H102 H -0.5200 0.3950 -0.2935 0.0500 1.0000 Uiso R
H103 H -0.5975 0.2783 -0.2244 0.0500 1.0000 Uiso R
H111 H -0.3377 1.1017 0.0554 0.0500 1.0000 Uiso R
H112 H -0.1318 1.0734 0.0534 0.0500 1.0000 Uiso R
H113 H -0.2714 1.0071 -0.0301 0.0500 1.0000 Uiso R

loop_
_atom_site_aniso_label
_atom_site_aniso_U_11
_atom_site_aniso_U_22
_atom_site_aniso_U_33
_atom_site_aniso_U_23
_atom_site_aniso_U_13
_atom_site_aniso_U_12
C1 0.0154(4) 0.0151(4) 0.0131(3) 0.0006(3) 0.0023(3) 0.0013(3)
C2 0.0158(4) 0.0152(4) 0.0141(4) 0.0005(3) 0.0022(3) 0.0008(3)
C3 0.0165(4) 0.0177(4) 0.0163(4) -0.0004(3) 0.0008(3) 0.0007(3)
C4 0.0142(4) 0.0202(4) 0.0166(4) 0.0015(3) 0.0005(3) 0.0016(3)
C5 0.0151(4) 0.0189(4) 0.0176(4) -0.0004(3) 0.0018(3) 0.0025(3)
C6 0.0153(4) 0.0163(4) 0.0139(3) 0.0003(3) 0.0020(3) 0.0019(3)
C7 0.0164(4) 0.0153(4) 0.0159(3) -0.0005(3) 0.0035(3) 0.0027(3)
C8 0.0175(4) 0.0148(4) 0.0148(3) -0.0011(3) 0.0022(3) 0.0008(3)
C9 0.0313(5) 0.0278(5) 0.0185(4) -0.0057(4) 0.0055(4) -0.0032(4)
C10 0.0196(4) 0.0284(5) 0.0233(4) -0.0047(4) -0.0036(3) 0.0012(3)
C11 0.0329(5) 0.0204(5) 0.0301(5) 0.0023(4) 0.0041(4) 0.0079(4)
O1 0.0221(3) 0.0170(3) 0.0180(3) -0.0038(2) 0.0014(2) -0.0008(2)
O2 0.0149(3) 0.0253(4) 0.0226(3) -0.0040(3) -0.0031(2) 0.0031(2)
O3 0.0198(3) 0.0183(3) 0.0222(3) -0.0008(2) 0.0050(2) 0.0057(2)

loop_
_atom_type_symbol
_atom_type_scat_dispersion_real
_atom_type_scat_dispersion_imag
_atom_type_scat_Cromer_Mann_a1
_atom_type_scat_Cromer_Mann_b1
_atom_type_scat_Cromer_Mann_a2
_atom_type_scat_Cromer_Mann_b2
_atom_type_scat_Cromer_Mann_a3
_atom_type_scat_Cromer_Mann_b3
_atom_type_scat_Cromer_Mann_a4
_atom_type_scat_Cromer_Mann_b4
_atom_type_scat_Cromer_Mann_c
_atom_type_scat_source
C 0.0033 0.0016 2.3100 20.8439 1.0200 10.2075 1.5886 0.5687 0.8650 51.6512 0.2156 'International Tables Vol C 4.2.6.8 and 6.1.1.4'
H 0.0000 0.0000 0.4930 10.5109 0.3229 26.1257 0.1402 3.1424 0.0408 57.7998 0.0030 'International Tables Vol C 4.2.6.8 and 6.1.1.4'
O 0.0106 0.0060 3.0485 13.2771 2.2868 5.7011 1.5463 0.3239 0.8670 32.9089 0.2508 'International Tables Vol C 4.2.6.8 and 6.1.1.4'

loop_
_geom_angle_atom_site_label_1
_geom_angle_site_symmetry_1
_geom_angle_atom_site_label_2
_geom_angle_atom_site_label_3
_geom_angle_site_symmetry_3
_geom_angle
_geom_angle_publ_flag
C1 2_565 C1 C2 . 120.27(10) yes
C1 2_565 C1 C6 . 120.54(10) yes
C2 . C1 C6 . 119.19(8) yes
C1 . C2 C3 . 120.37(8) yes
C1 . C2 C8 . 118.42(8) yes
C3 . C2 C8 . 121.18(8) yes
C2 . C3 C4 . 119.38(8) yes
C2 . C3 H31 . 120.3 no
C4 . C3 H31 . 120.3 no
C3 . C4 C5 . 121.14(8) yes
C3 . C4 O2 . 123.65(8) yes
C5 . C4 O2 . 115.20(8) yes
C4 . C5 C6 . 120.04(8) yes
C4 . C5 H51 . 120.0 no
C6 . C5 H51 . 120.0 no
C1 . C6 C5 . 119.84(8) yes
C1 . C6 C7 . 118.38(8) yes
C5 . C6 C7 . 121.78(8) yes
C6 . C7 C8 2_565 120.90(8) yes
C6 . C7 O3 . 118.48(8) yes
C8 2_565 C7 O3 . 120.61(8) yes
C2 . C8 C7 2_565 121.48(8) yes
C2 . C8 O1 . 118.06(8) yes
C7 2_565 C8 O1 . 120.43(8) yes
O1 . C9 H91 . 107.7 no
O1 . C9 H92 . 109.7 no
H91 . C9 H92 . 108.5 no
O1 . C9 H93 . 107.5 no
H91 . C9 H93 . 112.6 no
H92 . C9 H93 . 110.9 no
O2 . C10 H101 . 104.3 no
O2 . C10 H102 . 110.3 no
H101 . C10 H102 . 112.6 no
O2 . C10 H103 . 109.7 no
H101 . C10 H103 . 114.1 no
H102 . C10 H103 . 105.9 no
O3 . C11 H111 . 104.8 no
O3 . C11 H112 . 108.9 no
H111 . C11 H112 . 115.9 no
O3 . C11 H113 . 107.5 no
H111 . C11 H113 . 108.7 no
H112 . C11 H113 . 110.7 no
C9 . O1 C8 . 112.46(7) yes
C10 . O2 C4 . 116.56(8) yes
C11 . O3 C7 . 112.43(7) yes

loop_
_geom_bond_atom_site_label_1
_geom_bond_atom_site_label_2
_geom_bond_site_symmetry_2
_geom_bond_distance
_geom_bond_publ_flag
C1 C1 2_565 1.4264(17) yes
C1 C2 . 1.4155(12) yes
C1 C6 . 1.4204(12) yes
C2 C3 . 1.4049(12) yes
C2 C8 . 1.4415(12) yes
C3 C4 . 1.3948(13) yes
C3 H31 . 0.950 no
C4 C5 . 1.3968(13) yes
C4 O2 . 1.3711(11) yes
C5 C6 . 1.3988(12) yes
C5 H51 . 0.950 no
C6 C7 . 1.4421(12) yes
C7 C8 2_565 1.3683(12) yes
C7 O3 . 1.3796(10) yes
C8 O1 . 1.3793(11) yes
C9 O1 . 1.4389(13) yes
C9 H91 . 0.993 no
C9 H92 . 0.988 no
C9 H93 . 0.982 no
C10 O2 . 1.4309(12) yes
C10 H101 . 0.923 no
C10 H102 . 0.983 no
C10 H103 . 0.948 no
C11 O3 . 1.4376(13) yes
C11 H111 . 0.994 no
C11 H112 . 1.015 no
C11 H113 . 0.953 no
